data_7054767
loop_
_publ_author_name
'Manivannan, Ramalingam'
'Satheshkumar, Angupillai'
'El-Mossalamy, El-Sayed H.'
'Al-Harbi, Laila M.'
'Kosa, Samia A.'
'Elango, Kuppanagounder P.'

_publ_section_title
;
 Design, synthesis and characterization of indole based anion sensing
 receptors
;
_journal_issue 5
_journal_name_full 'New J. Chem.'
_journal_page_first 3936
_journal_paper_doi 10.1039/C4NJ01728E
_journal_volume 39
_journal_year 2015
_chemical_formula_moiety 'C23 H12 Br2 Cl N5, C3 H6 O'
_chemical_formula_sum 'C26 H18 Br2 Cl N5 O'
_chemical_formula_weight 611.72
_chemical_name_systematic 51352
_space_group_crystal_system monoclinic
_space_group_IT_number 14
_space_group_name_Hall '-P 2ybc'
_space_group_name_H-M_alt 'P 1 21/c 1'
_symmetry_space_group_name_Hall '-P 2ybc'
_symmetry_space_group_name_H-M 'P 1 21/c 1'
_atom_sites_solution_hydrogens mixed
_audit_creation_method SHELXL-2014/7
_audit_update_record
;
2015-01-09 deposited with the CCDC.
2015-01-16 downloaded from the CCDC.
;
_cell_angle_alpha 90
_cell_angle_beta 90.578(4)
_cell_angle_gamma 90
_cell_formula_units_Z 4
_cell_length_a 10.5072(8)
_cell_length_b 21.5995(9)
_cell_length_c 11.2524(5)
_cell_measurement_reflns_used 6093
_cell_measurement_temperature 293(2)
_cell_measurement_theta_max 19.43
_cell_measurement_theta_min 2.61
_cell_volume 2553.6(2)
_computing_cell_refinement 'APEX2/SAINT (Bruker, 2004)'
_computing_data_collection 'APEX2 (Bruker, 2004)'
_computing_data_reduction 'SAINT/XPREP (Bruker, 2004)'
_computing_molecular_graphics 'ORTEP3 (Farrugia, 1997) and Mercury (Bruno et al., 2002)'
_computing_publication_material 'SHELXL-2014/7 (Sheldrick, 2014)'
_computing_structure_refinement 'SHELXL-2014/7 (Sheldrick, 2014)'
_computing_structure_solution 'SIR92 (Altornare et al., 1993)'
_diffrn_ambient_temperature 293(2)
_diffrn_measured_fraction_theta_full 1.000
_diffrn_measured_fraction_theta_max 1.000
_diffrn_measurement_device_type 'Bruker axs kappa apex2 CCD Diffractometer'
_diffrn_measurement_method '\w and \f scan'
_diffrn_radiation_monochromator graphite
_diffrn_radiation_source 'fine-focus sealed tube'
_diffrn_radiation_type MoK\a
_diffrn_radiation_wavelength 0.71073
_diffrn_reflns_av_R_equivalents 0.0735
_diffrn_reflns_av_unetI/netI 0.0561
_diffrn_reflns_Laue_measured_fraction_full 1.000
_diffrn_reflns_Laue_measured_fraction_max 1.000
_diffrn_reflns_limit_h_max 12
_diffrn_reflns_limit_h_min -12
_diffrn_reflns_limit_k_max 25
_diffrn_reflns_limit_k_min -25
_diffrn_reflns_limit_l_max 13
_diffrn_reflns_limit_l_min -13
_diffrn_reflns_number 37164
_diffrn_reflns_point_group_measured_fraction_full 1.000
_diffrn_reflns_point_group_measured_fraction_max 1.000
_diffrn_reflns_theta_full 24.993
_diffrn_reflns_theta_max 24.993
_diffrn_reflns_theta_min 1.938
_exptl_absorpt_coefficient_mu 3.308
_exptl_absorpt_correction_T_max 0.4399
_exptl_absorpt_correction_T_min 0.3896
_exptl_absorpt_correction_type multi-scan
_exptl_absorpt_process_details 'SADABS (Bruker, 2004)'
_exptl_crystal_colour yellow
_exptl_crystal_density_diffrn 1.591
_exptl_crystal_description block
_exptl_crystal_F_000 1216
_exptl_crystal_size_max 0.350
_exptl_crystal_size_mid 0.350
_exptl_crystal_size_min 0.300
_refine_diff_density_max 0.555
_refine_diff_density_min -0.419
_refine_diff_density_rms 0.066
_refine_ls_extinction_coef 0.0032(6)
_refine_ls_extinction_expression Fc^*^=kFc[1+0.001xFc^2^\l^3^/sin(2\q)]^-1/4^
_refine_ls_extinction_method 'SHELXL-2014/7 (Sheldrick 2014'
_refine_ls_goodness_of_fit_ref 1.043
_refine_ls_hydrogen_treatment mixed
_refine_ls_matrix_type full
_refine_ls_number_parameters 451
_refine_ls_number_reflns 4499
_refine_ls_number_restraints 506
_refine_ls_restrained_S_all 1.034
_refine_ls_R_factor_all 0.1388
_refine_ls_R_factor_gt 0.0567
_refine_ls_shift/su_max 0.004
_refine_ls_shift/su_mean 0.000
_refine_ls_structure_factor_coef Fsqd
_refine_ls_weighting_details 'w=1/[\s^2^(Fo^2^)+(0.0714P)^2^+4.7211P] where P=(Fo^2^+2Fc^2^)/3'
_refine_ls_weighting_scheme calc
_refine_ls_wR_factor_gt 0.1304
_refine_ls_wR_factor_ref 0.1855
_reflns_Friedel_coverage 0.000
_reflns_number_gt 2282
_reflns_number_total 4499
_reflns_threshold_expression 'I > 2\s(I)'
_cod_data_source_file c4nj01728e2.cif
_cod_data_source_block 1022944
_cod_depositor_comments 'Adding full bibliography for 7054767.cif.'
_cod_database_code 7054767
_shelx_shelxl_version_number 2014/7
_shelx_space_group_comment
;
The symmetry employed for this shelxl refinement is uniquely defined
by the following loop, which should always be used as a source of
symmetry information in preference to the above space-group names.
They are only intended as comments.
;
_shelx_estimated_absorpt_t_min 0.391
_shelx_estimated_absorpt_t_max 0.437

loop_
_space_group_symop_operation_xyz
'x, y, z'
'-x, y+1/2, -z+1/2'
'-x, -y, -z'
'x, -y-1/2, z-1/2'

loop_
_atom_site_label
_atom_site_type_symbol
_atom_site_fract_x
_atom_site_fract_y
_atom_site_fract_z
_atom_site_U_iso_or_equiv
_atom_site_adp_type
_atom_site_occupancy
_atom_site_site_symmetry_order
_atom_site_calc_flag
_atom_site_refinement_flags_posn
_atom_site_refinement_flags_adp
_atom_site_refinement_flags_occupancy
_atom_site_disorder_assembly
_atom_site_disorder_group
C1 C 0.7120(5) 0.0171(3) 0.4995(5) 0.0517(15) Uani 1 1 d . . . . .
C2 C 0.6287(5) 0.0427(3) 0.4222(5) 0.0520(15) Uani 1 1 d . . . . .
H2 H 0.5505 0.0576 0.4477 0.062 Uiso 1 1 calc R U . . .
C3 C 0.6628(5) 0.0463(2) 0.3033(5) 0.0430(13) Uani 1 1 d . . . . .
C4 C 0.7836(5) 0.0252(3) 0.2713(5) 0.0484(14) Uani 1 1 d . . . . .
C5 C 0.8283(6) -0.0057(3) 0.4611(6) 0.0639(17) Uani 1 1 d . . . . .
H5 H 0.8816 -0.0250 0.5160 0.077 Uiso 1 1 calc R U . . .
C6 C 0.6183(5) 0.0705(2) 0.1096(5) 0.0421(13) Uani 1 1 d . . . . .
C7 C 0.7502(5) 0.0573(2) 0.0812(5) 0.0445(13) Uani 1 1 d . . . . .
C8 C 0.8077(5) 0.0681(3) -0.0344(5) 0.0469(14) Uani 1 1 d . . . . .
C9 C 0.8829(5) 0.0266(3) -0.0914(5) 0.0503(15) Uani 1 1 d . . . . .
H9 H 0.8996 -0.0133 -0.0643 0.060 Uiso 1 1 calc R U . . .
C10 C 0.8897(5) 0.1100(3) -0.2012(5) 0.0504(15) Uani 1 1 d D . . . .
C11 C 0.8123(5) 0.1233(2) -0.1049(5) 0.0500(15) Uani 1 1 d D . . . .
N5 N 0.9300(4) 0.0506(2) -0.1919(4) 0.0530(12) Uani 1 1 d D . . . .
N1 N 0.8656(4) -0.0010(2) 0.3516(5) 0.0592(13) Uani 1 1 d . . . . .
N2 N 0.8273(4) 0.0330(2) 0.1607(4) 0.0497(12) Uani 1 1 d . . . . .
N3 N 0.5805(4) 0.0680(2) 0.2207(4) 0.0453(11) Uani 1 1 d . . . . .
Cl1 Cl 0.67579(16) 0.00762(10) 0.64699(14) 0.0793(6) Uani 1 1 d . . . . .
C16 C 0.5222(5) 0.0852(3) 0.0206(5) 0.0487(14) Uani 1 1 d . . . . .
C17 C 0.5308(6) 0.0775(3) -0.0999(6) 0.0619(17) Uani 1 1 d . . . . .
H17 H 0.6031 0.0644 -0.1396 0.074 Uiso 1 1 calc R U . . .
C23 C 0.3929(5) 0.1043(3) 0.0419(5) 0.0527(15) Uani 1 1 d D . . . .
N4 N 0.4193(6) 0.0920(3) -0.1521(5) 0.0691(15) Uani 1 1 d D . . . .
C18 C 0.3344(6) 0.1089(3) -0.0692(6) 0.0647(18) Uani 1 1 d D . . . .
C19 C 0.2052(8) 0.1270(5) -0.0809(9) 0.076(3) Uani 0.8158 1 d D U P A 1
H19 H 0.1667 0.1311 -0.1552 0.091 Uiso 0.8158 1 calc R U P A 1
C20 C 0.1402(8) 0.1382(4) 0.0198(10) 0.076(3) Uani 0.8158 1 d D U P A 1
H20 H 0.0552 0.1500 0.0144 0.092 Uiso 0.8158 1 calc R U P A 1
C21 C 0.1967(8) 0.1323(4) 0.1302(8) 0.070(3) Uani 0.8158 1 d D U P A 1
C22 C 0.3237(9) 0.1163(6) 0.1445(8) 0.057(3) Uani 0.8158 1 d D U P A 1
H22 H 0.3612 0.1136 0.2195 0.069 Uiso 0.8158 1 calc R U P A 1
Br2 Br 0.0945(2) 0.14673(11) 0.2628(3) 0.1128(7) Uani 0.8158 1 d D U P A 1
C19' C 0.216(2) 0.133(2) -0.090(2) 0.078(7) Uani 0.1842 1 d D U P A 2
H19' H 0.1826 0.1342 -0.1674 0.094 Uiso 0.1842 1 calc R U P A 2
C20' C 0.146(3) 0.154(2) 0.005(3) 0.075(6) Uani 0.1842 1 d D U P A 2
H20' H 0.0641 0.1704 -0.0059 0.090 Uiso 0.1842 1 calc R U P A 2
C21' C 0.202(3) 0.1514(19) 0.118(2) 0.070(5) Uani 0.1842 1 d D U P A 2
C22' C 0.322(4) 0.127(3) 0.135(3) 0.064(7) Uani 0.1842 1 d D U P A 2
H22' H 0.3567 0.1263 0.2114 0.076 Uiso 0.1842 1 calc R U P A 2
Br2' Br 0.1201(12) 0.1761(6) 0.2575(15) 0.159(5) Uani 0.1842 1 d D U P A 2
C12 C 0.7691(9) 0.1835(4) -0.0856(8) 0.059(3) Uani 0.7821 1 d D U P B 1
H12 H 0.7217 0.1935 -0.0190 0.071 Uiso 0.7821 1 calc R U P B 1
C13 C 0.7995(8) 0.2276(3) -0.1690(8) 0.069(3) Uani 0.7821 1 d D U P B 1
C14 C 0.8716(9) 0.2139(5) -0.2681(9) 0.076(3) Uani 0.7821 1 d D U P B 1
H14 H 0.8878 0.2445 -0.3241 0.092 Uiso 0.7821 1 calc R U P B 1
C15 C 0.9186(11) 0.1558(4) -0.2838(8) 0.061(3) Uani 0.7821 1 d D U P B 1
H15 H 0.9694 0.1468 -0.3487 0.073 Uiso 0.7821 1 calc R U P B 1
Br1 Br 0.7424(2) 0.30891(10) -0.1509(3) 0.1312(10) Uani 0.7821 1 d D U P B 1
C12' C 0.746(4) 0.1810(12) -0.117(3) 0.058(7) Uani 0.2179 1 d D U P B 2
H12' H 0.6866 0.1929 -0.0612 0.070 Uiso 0.2179 1 calc R U P B 2
C13' C 0.772(3) 0.2187(9) -0.213(2) 0.064(5) Uani 0.2179 1 d D U P B 2
C14' C 0.850(3) 0.2000(13) -0.306(2) 0.065(6) Uani 0.2179 1 d D U P B 2
H14' H 0.8641 0.2261 -0.3700 0.078 Uiso 0.2179 1 calc R U P B 2
C15' C 0.906(5) 0.1423(15) -0.302(3) 0.066(7) Uani 0.2179 1 d D U P B 2
H15' H 0.9530 0.1268 -0.3647 0.079 Uiso 0.2179 1 calc R U P B 2
Br1' Br 0.6950(10) 0.2965(4) -0.2125(9) 0.143(4) Uani 0.2179 1 d D U P B 2
C24 C 0.3743(14) 0.2088(6) 0.4624(10) 0.142(5) Uani 0.7726 1 d D U P C 1
H24A H 0.3967 0.2519 0.4666 0.213 Uiso 0.7726 1 calc R U P C 1
H24B H 0.4201 0.1895 0.3990 0.213 Uiso 0.7726 1 calc R U P C 1
H24C H 0.2845 0.2049 0.4478 0.213 Uiso 0.7726 1 calc R U P C 1
C25 C 0.4081(12) 0.1779(6) 0.5777(11) 0.091(3) Uani 0.7726 1 d D U P C 1
C26 C 0.4986(17) 0.2157(8) 0.6570(14) 0.185(6) Uani 0.7726 1 d D U P C 1
H26A H 0.5022 0.2576 0.6286 0.278 Uiso 0.7726 1 calc R U P C 1
H26B H 0.4682 0.2154 0.7372 0.278 Uiso 0.7726 1 calc R U P C 1
H26C H 0.5822 0.1978 0.6550 0.278 Uiso 0.7726 1 calc R U P C 1
O1 O 0.3928(10) 0.1274(4) 0.5987(11) 0.098(3) Uani 0.7726 1 d D U P C 1
C24' C 0.237(3) 0.2124(19) 0.586(5) 0.152(15) Uani 0.2274 1 d D U P D 2
H24D H 0.2654 0.2528 0.5628 0.227 Uiso 0.2274 1 calc R U P D 2
H24E H 0.1748 0.1975 0.5302 0.227 Uiso 0.2274 1 calc R U P D 2
H24F H 0.1998 0.2147 0.6638 0.227 Uiso 0.2274 1 calc R U P D 2
C25' C 0.351(3) 0.1679(16) 0.590(5) 0.111(8) Uani 0.2274 1 d D U P D 2
C26' C 0.476(3) 0.199(2) 0.552(6) 0.155(11) Uani 0.2274 1 d D U P D 2
H26D H 0.4601 0.2422 0.5346 0.232 Uiso 0.2274 1 calc R U P D 2
H26E H 0.5378 0.1962 0.6150 0.232 Uiso 0.2274 1 calc R U P D 2
H26F H 0.5079 0.1792 0.4821 0.232 Uiso 0.2274 1 calc R U P D 2
O1' O 0.343(4) 0.1172(15) 0.615(5) 0.116(11) Uani 0.2274 1 d D U P D 2
H5A H 0.982(5) 0.031(3) -0.241(4) 0.07(2) Uiso 1 1 d D . . . .
H4 H 0.409(6) 0.096(3) -0.231(2) 0.07(2) Uiso 1 1 d D . . . .

loop_
_atom_site_aniso_label
_atom_site_aniso_U_11
_atom_site_aniso_U_22
_atom_site_aniso_U_33
_atom_site_aniso_U_23
_atom_site_aniso_U_13
_atom_site_aniso_U_12
C1 0.045(3) 0.066(4) 0.045(4) -0.004(3) 0.006(3) -0.012(3)
C2 0.037(3) 0.062(4) 0.057(4) -0.006(3) -0.002(3) -0.005(3)
C3 0.040(3) 0.046(3) 0.043(4) -0.003(3) -0.001(3) -0.003(2)
C4 0.041(3) 0.052(3) 0.052(4) 0.004(3) 0.003(3) 0.007(3)
C5 0.053(4) 0.089(5) 0.050(4) 0.014(4) -0.006(3) 0.001(3)
C6 0.041(3) 0.037(3) 0.048(4) -0.003(3) -0.001(3) 0.001(2)
C7 0.043(3) 0.045(3) 0.046(4) -0.005(3) 0.001(3) 0.006(2)
C8 0.044(3) 0.048(3) 0.049(4) 0.005(3) 0.002(3) 0.007(3)
C9 0.045(3) 0.054(4) 0.052(4) 0.001(3) -0.003(3) 0.012(3)
C10 0.035(3) 0.061(4) 0.055(4) 0.008(3) -0.003(3) 0.000(3)
C11 0.040(3) 0.045(3) 0.065(4) 0.010(3) -0.003(3) 0.003(3)
N5 0.048(3) 0.065(3) 0.046(3) 0.001(3) 0.003(2) 0.013(3)
N1 0.048(3) 0.074(4) 0.055(3) 0.012(3) -0.002(3) 0.014(2)
N2 0.044(3) 0.055(3) 0.050(3) 0.001(2) 0.004(2) 0.010(2)
N3 0.038(2) 0.048(3) 0.050(3) -0.001(2) -0.002(2) 0.000(2)
Cl1 0.0628(10) 0.1292(16) 0.0458(10) 0.0003(10) -0.0025(7) -0.0104(10)
C16 0.044(3) 0.048(3) 0.053(4) 0.002(3) -0.003(3) 0.000(3)
C17 0.054(4) 0.070(4) 0.062(5) 0.005(3) -0.009(3) -0.006(3)
C23 0.044(3) 0.051(4) 0.063(4) 0.005(3) -0.011(3) 0.000(3)
N4 0.071(4) 0.080(4) 0.055(4) 0.008(3) -0.023(3) -0.011(3)
C18 0.056(4) 0.052(4) 0.085(5) 0.013(4) -0.022(4) -0.006(3)
C19 0.063(5) 0.070(5) 0.094(5) 0.009(4) -0.038(4) -0.006(4)
C20 0.055(4) 0.066(6) 0.108(6) 0.006(5) -0.019(4) 0.011(4)
C21 0.055(4) 0.060(5) 0.097(5) -0.001(4) 0.000(4) 0.008(4)
C22 0.046(4) 0.054(5) 0.072(5) 0.000(4) -0.010(4) 0.009(3)
Br2 0.0565(9) 0.1280(16) 0.1542(14) -0.0166(13) 0.0177(8) 0.0242(10)
C19' 0.072(9) 0.073(9) 0.089(9) 0.006(8) -0.016(8) 0.000(8)
C20' 0.065(8) 0.070(8) 0.088(8) 0.004(7) -0.010(7) 0.002(7)
C21' 0.062(8) 0.065(8) 0.082(8) 0.003(7) -0.003(7) 0.006(7)
C22' 0.057(9) 0.062(10) 0.072(9) -0.001(8) -0.005(8) 0.005(8)
Br2' 0.084(7) 0.177(11) 0.216(9) -0.065(9) 0.034(6) 0.045(7)
C12 0.052(5) 0.051(4) 0.076(6) 0.001(4) 0.001(5) 0.005(4)
C13 0.068(5) 0.056(5) 0.082(6) 0.014(4) 0.000(4) -0.003(4)
C14 0.075(5) 0.072(5) 0.083(6) 0.020(5) -0.001(5) -0.012(4)
C15 0.049(5) 0.073(6) 0.060(5) 0.015(4) 0.009(4) -0.008(5)
Br1 0.1246(15) 0.0526(9) 0.217(3) 0.0343(13) 0.0380(15) 0.0147(9)
C12' 0.055(9) 0.053(9) 0.067(9) 0.002(7) 0.003(8) 0.001(7)
C13' 0.066(8) 0.056(8) 0.068(8) 0.002(7) -0.002(7) -0.002(7)
C14' 0.065(8) 0.065(8) 0.066(9) 0.007(7) 0.002(7) -0.007(7)
C15' 0.061(9) 0.067(9) 0.068(9) 0.004(8) 0.006(8) -0.007(8)
Br1' 0.187(9) 0.063(4) 0.178(8) 0.046(4) 0.036(5) 0.036(5)
C24 0.175(11) 0.134(10) 0.116(9) 0.034(8) -0.034(9) 0.017(9)
C25 0.107(7) 0.086(6) 0.081(6) 0.003(5) -0.001(6) -0.008(6)
C26 0.231(13) 0.168(12) 0.156(12) 0.011(10) -0.039(11) -0.055(11)
O1 0.129(8) 0.082(5) 0.084(6) 0.006(5) -0.023(6) -0.013(5)
C24' 0.15(2) 0.14(2) 0.16(2) 0.005(17) 0.003(17) 0.014(16)
C25' 0.115(11) 0.108(11) 0.111(11) 0.001(8) -0.002(9) -0.004(9)
C26' 0.169(17) 0.147(16) 0.148(16) -0.005(14) 0.002(14) -0.007(14)
O1' 0.123(17) 0.113(16) 0.113(16) 0.024(13) -0.005(14) -0.019(13)

loop_
_atom_type_symbol
_atom_type_description
_atom_type_scat_dispersion_real
_atom_type_scat_dispersion_imag
_atom_type_scat_source
C C 0.0033 0.0016 'International Tables Vol C Tables 4.2.6.8 and 6.1.1.4'
H H 0.0000 0.0000 'International Tables Vol C Tables 4.2.6.8 and 6.1.1.4'
N N 0.0061 0.0033 'International Tables Vol C Tables 4.2.6.8 and 6.1.1.4'
O O 0.0106 0.0060 'International Tables Vol C Tables 4.2.6.8 and 6.1.1.4'
Cl Cl 0.1484 0.1585 'International Tables Vol C Tables 4.2.6.8 and 6.1.1.4'
Br Br -0.2901 2.4595 'International Tables Vol C Tables 4.2.6.8 and 6.1.1.4'

loop_
_geom_angle_atom_site_label_1
_geom_angle_atom_site_label_2
_geom_angle_atom_site_label_3
_geom_angle
C2 C1 C5 120.8(6)
C2 C1 Cl1 121.6(5)
C5 C1 Cl1 117.5(5)
C1 C2 C3 118.2(5)
C1 C2 H2 120.9
C3 C2 H2 120.9
N3 C3 C2 120.9(5)
N3 C3 C4 120.9(5)
C2 C3 C4 118.2(5)
N2 C4 N1 116.6(5)
N2 C4 C3 121.2(5)
N1 C4 C3 122.2(5)
N1 C5 C1 122.8(6)
N1 C5 H5 118.6
C1 C5 H5 118.6
N3 C6 C16 116.8(5)
N3 C6 C7 119.9(5)
C16 C6 C7 123.3(5)
N2 C7 C6 120.8(5)
N2 C7 C8 114.5(5)
C6 C7 C8 124.7(5)
C9 C8 C11 105.3(5)
C9 C8 C7 124.2(5)
C11 C8 C7 130.1(5)
N5 C9 C8 111.2(5)
N5 C9 H9 124.4
C8 C9 H9 124.4
C15' C10 N5 120.9(11)
C15' C10 C11 129.2(11)
N5 C10 C11 108.6(5)
N5 C10 C15 130.8(6)
C11 C10 C15 120.5(6)
C10 C11 C12 120.4(6)
C10 C11 C8 106.5(5)
C12 C11 C8 132.5(6)
C10 C11 C12' 112.9(9)
C8 C11 C12' 139.3(11)
C9 N5 C10 108.3(5)
C9 N5 H5A 125(4)
C10 N5 H5A 127(4)
C5 N1 C4 117.7(5)
C7 N2 C4 118.0(5)
C6 N3 C3 118.2(4)
C17 C16 C23 105.7(5)
C17 C16 C6 127.2(5)
C23 C16 C6 126.7(5)
N4 C17 C16 109.8(6)
N4 C17 H17 125.1
C16 C17 H17 125.1
C22' C23 C18 114.8(15)
C18 C23 C22 120.1(6)
C22' C23 C16 138.0(16)
C18 C23 C16 106.2(5)
C22 C23 C16 133.7(6)
C17 N4 C18 110.0(6)
C17 N4 H4 123(4)
C18 N4 H4 126(4)
N4 C18 C19' 126.1(12)
N4 C18 C23 108.2(5)
C19' C18 C23 125.3(12)
N4 C18 C19 130.6(7)
C23 C18 C19 121.1(7)
C20 C19 C18 117.6(7)
C20 C19 H19 121.2
C18 C19 H19 121.2
C19 C20 C21 121.5(7)
C19 C20 H20 119.2
C21 C20 H20 119.2
C20 C21 C22 122.2(7)
C20 C21 Br2 117.2(6)
C22 C21 Br2 120.5(6)
C21 C22 C23 117.4(7)
C21 C22 H22 121.3
C23 C22 H22 121.3
C18 C19' C20' 118.8(14)
C18 C19' H19' 120.6
C20' C19' H19' 120.6
C19' C20' C21' 117.7(14)
C19' C20' H20' 121.2
C21' C20' H20' 121.2
C22' C21' C20' 121.5(14)
C22' C21' Br2' 114.7(17)
C20' C21' Br2' 123.8(18)
C21' C22' C23 122.0(19)
C21' C22' H22' 119.0
C23 C22' H22' 119.0
C13 C12 C11 117.5(7)
C13 C12 H12 121.3
C11 C12 H12 121.3
C12 C13 C14 122.2(7)
C12 C13 Br1 120.0(6)
C14 C13 Br1 117.8(7)
C15 C14 C13 120.2(8)
C15 C14 H14 119.9
C13 C14 H14 119.9
C14 C15 C10 119.1(7)
C14 C15 H15 120.4
C10 C15 H15 120.4
C13' C12' C11 119.3(13)
C13' C12' H12' 120.3
C11 C12' H12' 120.3
C12' C13' C14' 122.4(13)
C12' C13' Br1' 116.1(14)
C14' C13' Br1' 121.4(16)
C15' C14' C13' 119.4(17)
C15' C14' H14' 120.3
C13' C14' H14' 120.3
C10 C15' C14' 116.1(16)
C10 C15' H15' 122.0
C14' C15' H15' 122.0
C25 C24 H24A 109.5
C25 C24 H24B 109.5
H24A C24 H24B 109.5
C25 C24 H24C 109.5
H24A C24 H24C 109.5
H24B C24 H24C 109.5
O1 C25 C24 125.4(12)
O1 C25 C26 118.8(12)
C24 C25 C26 114.0(11)
C25 C26 H26A 109.5
C25 C26 H26B 109.5
H26A C26 H26B 109.5
C25 C26 H26C 109.5
H26A C26 H26C 109.5
H26B C26 H26C 109.5
C25' C24' H24D 109.5
C25' C24' H24E 109.5
H24D C24' H24E 109.5
C25' C24' H24F 109.5
H24D C24' H24F 109.5
H24E C24' H24F 109.5
O1' C25' C24' 123.8(19)
O1' C25' C26' 123.7(19)
C24' C25' C26' 112.5(15)
C25' C26' H26D 109.5
C25' C26' H26E 109.5
H26D C26' H26E 109.5
C25' C26' H26F 109.5
H26D C26' H26F 109.5
H26E C26' H26F 109.5

loop_
_geom_bond_atom_site_label_1
_geom_bond_atom_site_label_2
_geom_bond_distance
C1 C2 1.346(8)
C1 C5 1.390(8)
C1 Cl1 1.719(6)
C2 C3 1.391(7)
C2 H2 0.9300
C3 N3 1.347(6)
C3 C4 1.400(7)
C4 N2 1.341(7)
C4 N1 1.364(7)
C5 N1 1.300(7)
C5 H5 0.9300
C6 N3 1.316(6)
C6 C16 1.451(7)
C6 C7 1.453(7)
C7 N2 1.311(7)
C7 C8 1.458(8)
C8 C9 1.361(7)
C8 C11 1.432(7)
C9 N5 1.344(7)
C9 H9 0.9300
C10 C15' 1.341(16)
C10 N5 1.355(7)
C10 C11 1.391(7)
C10 C15 1.393(9)
C11 C12 1.395(9)
C11 C12' 1.432(16)
N5 H5A 0.89(2)
C16 C17 1.370(8)
C16 C23 1.443(7)
C17 N4 1.342(8)
C17 H17 0.9300
C23 C22' 1.38(2)
C23 C18 1.391(8)
C23 C22 1.395(9)
N4 C18 1.348(8)
N4 H4 0.90(2)
C18 C19' 1.367(16)
C18 C19 1.417(9)
C19 C20 1.351(10)
C19 H19 0.9300
C20 C21 1.377(10)
C20 H20 0.9300
C21 C22 1.386(9)
C21 Br2 1.874(7)
C22 H22 0.9300
C19' C20' 1.392(17)
C19' H19' 0.9300
C20' C21' 1.396(17)
C20' H20' 0.9300
C21' C22' 1.381(17)
C21' Br2' 1.874(11)
C22' H22' 0.9300
C12 C13 1.377(10)
C12 H12 0.9300
C13 C14 1.386(10)
C13 Br1 1.868(7)
C14 C15 1.361(11)
C14 H14 0.9300
C15 H15 0.9300
C12' C13' 1.380(17)
C12' H12' 0.9300
C13' C14' 1.394(16)
C13' Br1' 1.867(10)
C14' C15' 1.378(19)
C14' H14' 0.9300
C15' H15' 0.9300
C24 C25 1.499(13)
C24 H24A 0.9600
C24 H24B 0.9600
C24 H24C 0.9600
C25 O1 1.128(11)
C25 C26 1.533(14)
C26 H26A 0.9600
C26 H26B 0.9600
C26 H26C 0.9600
C24' C25' 1.534(17)
C24' H24D 0.9600
C24' H24E 0.9600
C24' H24F 0.9600
C25' O1' 1.135(13)
C25' C26' 1.546(18)
C26' H26D 0.9600
C26' H26E 0.9600
C26' H26F 0.9600

loop_
_geom_hbond_atom_site_label_D
_geom_hbond_atom_site_label_H
_geom_hbond_atom_site_label_A
_geom_hbond_distance_DH
_geom_hbond_distance_HA
_geom_hbond_distance_DA
_geom_hbond_angle_DHA
_geom_hbond_site_symmetry_A
C2 H2 Cl1 0.93 2.95 3.461(5) 115.7 3_656
C17 H17 Cl1 0.93 2.81 3.578(7) 140.8 1_554
C22 H22 N3 0.93 2.51 3.011(9) 114.3 .
C22' H22' N3 0.93 2.67 3.14(3) 112.5 .
N5 H5A N1 0.89(2) 2.14(3) 3.012(7) 166(6) 3_755
N5 H5A N2 0.89(2) 2.59(5) 3.142(6) 121(5) 3_755
N4 H4 O1 0.90(2) 2.04(3) 2.918(14) 165(6) 1_554
N4 H4 O1' 0.90(2) 1.91(6) 2.78(5) 163(6) 1_554

loop_
_geom_torsion_atom_site_label_1
_geom_torsion_atom_site_label_2
_geom_torsion_atom_site_label_3
_geom_torsion_atom_site_label_4
_geom_torsion
C5 C1 C2 C3 -0.6(9)
Cl1 C1 C2 C3 -177.2(4)
C1 C2 C3 N3 175.9(5)
C1 C2 C3 C4 -2.3(8)
N3 C3 C4 N2 8.5(8)
C2 C3 C4 N2 -173.2(5)
N3 C3 C4 N1 -175.3(5)
C2 C3 C4 N1 2.9(8)
C2 C1 C5 N1 3.4(10)
Cl1 C1 C5 N1 -179.9(5)
N3 C6 C7 N2 11.4(8)
C16 C6 C7 N2 -166.9(5)
N3 C6 C7 C8 -169.6(5)
C16 C6 C7 C8 12.0(8)
N2 C7 C8 C9 44.9(8)
C6 C7 C8 C9 -134.1(6)
N2 C7 C8 C11 -127.1(6)
C6 C7 C8 C11 53.9(8)
C11 C8 C9 N5 -1.8(6)
C7 C8 C9 N5 -175.5(5)
N5 C10 C11 C12 173.0(6)
C15 C10 C11 C12 -4.1(11)
C15' C10 C11 C8 167(3)
N5 C10 C11 C8 0.4(6)
C15 C10 C11 C8 -176.6(7)
C15' C10 C11 C12' -2(4)
N5 C10 C11 C12' -169(2)
C9 C8 C11 C10 0.8(6)
C7 C8 C11 C10 174.0(5)
C9 C8 C11 C12 -170.5(8)
C7 C8 C11 C12 2.7(11)
C9 C8 C11 C12' 166(3)
C7 C8 C11 C12' -20(3)
C8 C9 N5 C10 2.1(6)
C15' C10 N5 C9 -170(3)
C11 C10 N5 C9 -1.5(6)
C15 C10 N5 C9 175.1(8)
C1 C5 N1 C4 -2.8(9)
N2 C4 N1 C5 176.0(5)
C3 C4 N1 C5 -0.4(9)
C6 C7 N2 C4 -5.0(8)
C8 C7 N2 C4 175.9(5)
N1 C4 N2 C7 179.1(5)
C3 C4 N2 C7 -4.5(8)
C16 C6 N3 C3 171.1(5)
C7 C6 N3 C3 -7.4(7)
C2 C3 N3 C6 179.8(5)
C4 C3 N3 C6 -2.0(7)
N3 C6 C16 C17 -164.8(6)
C7 C6 C16 C17 13.6(9)
N3 C6 C16 C23 7.7(8)
C7 C6 C16 C23 -173.9(5)
C23 C16 C17 N4 1.6(7)
C6 C16 C17 N4 175.4(5)
C17 C16 C23 C22' -170(4)
C6 C16 C23 C22' 17(4)
C17 C16 C23 C18 -2.2(6)
C6 C16 C23 C18 -176.0(5)
C17 C16 C23 C22 176.4(9)
C6 C16 C23 C22 2.6(12)
C16 C17 N4 C18 -0.4(7)
C17 N4 C18 C19' 173(3)
C17 N4 C18 C23 -1.0(7)
C17 N4 C18 C19 -178.9(8)
C22' C23 C18 N4 173(3)
C22 C23 C18 N4 -176.8(8)
C16 C23 C18 N4 2.0(6)
C22' C23 C18 C19' -1(5)
C16 C23 C18 C19' -172(3)
C22 C23 C18 C19 1.3(12)
C16 C23 C18 C19 -179.9(7)
N4 C18 C19 C20 176.1(7)
C23 C18 C19 C20 -1.6(10)
C18 C19 C20 C21 0.1(10)
C19 C20 C21 C22 1.6(13)
C19 C20 C21 Br2 -178.2(6)
C20 C21 C22 C23 -1.8(14)
Br2 C21 C22 C23 178.0(7)
C18 C23 C22 C21 0.4(13)
C16 C23 C22 C21 -178.0(7)
N4 C18 C19' C20' -172.7(10)
C23 C18 C19' C20' 0(3)
C18 C19' C20' C21' 1(2)
C19' C20' C21' C22' -1(5)
C19' C20' C21' Br2' -178(2)
C20' C21' C22' C23 -1(7)
Br2' C21' C22' C23 177(4)
C18 C23 C22' C21' 1(6)
C16 C23 C22' C21' 168(3)
C10 C11 C12 C13 4.0(12)
C8 C11 C12 C13 174.3(7)
C11 C12 C13 C14 -0.9(14)
C11 C12 C13 Br1 178.8(6)
C12 C13 C14 C15 -2.2(15)
Br1 C13 C14 C15 178.1(8)
C13 C14 C15 C10 2.2(16)
N5 C10 C15 C14 -175.4(8)
C11 C10 C15 C14 0.9(14)
C10 C11 C12' C13' -5(5)
C8 C11 C12' C13' -170(2)
C11 C12' C13' C14' 7(6)
C11 C12' C13' Br1' -174(3)
C12' C13' C14' C15' -2(6)
Br1' C13' C14' C15' 179(4)
N5 C10 C15' C14' 174(3)
C11 C10 C15' C14' 8(6)
C13' C14' C15' C10 -5(7)
